data_7122300
loop_
_publ_author_name
'Iyer, Akila'
'Ahuja, Sapna'
'Jockusch, Steffen'
'Ugrinov, Angel'
'Sivaguru, Jayaraman'

_publ_section_title
;
 Conjugate addition from the excited state.
;
_journal_issue 78
_journal_name_full 'Chemical communications (Cambridge, England)'
_journal_page_first 11021
_journal_page_last 11024
_journal_paper_doi 10.1039/c8cc05924a
_journal_volume 54
_journal_year 2018
_chemical_formula_moiety 'C12 H14 N2 O2'
_chemical_formula_sum 'C12 H15 N2 O2'
_chemical_formula_weight 219.26
_space_group_crystal_system monoclinic
_space_group_IT_number 14
_space_group_name_Hall '-P 2ybc'
_space_group_name_H-M_alt 'P 1 21/c 1'
_symmetry_space_group_name_Hall '-P 2ybc'
_symmetry_space_group_name_H-M 'P 1 21/c 1'
_atom_sites_solution_hydrogens mixed
_atom_sites_solution_primary direct
_audit_creation_date 2015-01-12
_audit_creation_method
;
Olex2 1.2
(compiled 2015.01.09 svn.r3130 for OlexSys, GUI svn.r4987)
;
_audit_update_record
;
2018-06-20 deposited with the CCDC.
2018-09-04 downloaded from the CCDC.
;
_cell_angle_alpha 90
_cell_angle_beta 99.483(2)
_cell_angle_gamma 90
_cell_formula_units_Z 4
_cell_length_a 9.4560(4)
_cell_length_b 10.7425(5)
_cell_length_c 11.1944(5)
_cell_measurement_reflns_used 6698
_cell_measurement_temperature 100(2)
_cell_measurement_theta_max 66.663
_cell_measurement_theta_min 4.742
_cell_volume 1121.60(9)
_computing_cell_refinement 'SAINT v8.34A (Bruker, 2013)'
_computing_data_reduction 'SAINT v8.34A (Bruker, 2013)'
_computing_molecular_graphics 'Olex2 (Dolomanov et al., 2009)'
_computing_publication_material 'Olex2 (Dolomanov et al., 2009)'
_computing_structure_refinement 'XL (Sheldrick, 2008)'
_computing_structure_solution 'ShelXS (Sheldrick, 2008)'
_diffrn_ambient_temperature 100.0
_diffrn_measured_fraction_theta_full 0.975
_diffrn_measured_fraction_theta_max 0.996
_diffrn_measurement_device_type 'Bruker APEX-II CCD'
_diffrn_measurement_method '\f and \w scans'
_diffrn_radiation_type CuK\a
_diffrn_radiation_wavelength 1.54178
_diffrn_reflns_av_R_equivalents 0.0316
_diffrn_reflns_av_unetI/netI 0.0253
_diffrn_reflns_Laue_measured_fraction_full 0.975
_diffrn_reflns_Laue_measured_fraction_max 0.996
_diffrn_reflns_limit_h_max 11
_diffrn_reflns_limit_h_min -11
_diffrn_reflns_limit_k_max 12
_diffrn_reflns_limit_k_min -12
_diffrn_reflns_limit_l_max 13
_diffrn_reflns_limit_l_min -13
_diffrn_reflns_number 10507
_diffrn_reflns_point_group_measured_fraction_full 0.975
_diffrn_reflns_point_group_measured_fraction_max 0.996
_diffrn_reflns_theta_full 67.679
_diffrn_reflns_theta_max 66.658
_diffrn_reflns_theta_min 4.741
_diffrn_standards_number 0
_exptl_absorpt_coefficient_mu 0.728
_exptl_absorpt_correction_T_max 0.7528
_exptl_absorpt_correction_T_min 0.6277
_exptl_absorpt_correction_type multi-scan
_exptl_absorpt_process_details
;
SADABS-2014/2 (Bruker,2014/2) was used for absorption correction.
wR2(int) was 0.0749 before and 0.0547 after correction.
The Ratio of minimum to maximum transmission is 0.8338.
The \l/2 correction factor is 0.00150.
;
_exptl_crystal_colour colourless
_exptl_crystal_colour_primary colourless
_exptl_crystal_density_diffrn 1.298
_exptl_crystal_description rod
_exptl_crystal_F_000 468
_exptl_crystal_size_max 0.27
_exptl_crystal_size_mid 0.12
_exptl_crystal_size_min 0.01
_refine_diff_density_max 0.190
_refine_diff_density_min -0.285
_refine_diff_density_rms 0.051
_refine_ls_extinction_method none
_refine_ls_goodness_of_fit_ref 1.076
_refine_ls_hydrogen_treatment mixed
_refine_ls_matrix_type full
_refine_ls_number_parameters 150
_refine_ls_number_reflns 1980
_refine_ls_number_restraints 0
_refine_ls_restrained_S_all 1.076
_refine_ls_R_factor_all 0.0434
_refine_ls_R_factor_gt 0.0398
_refine_ls_shift/su_max 0.000
_refine_ls_shift/su_mean 0.000
_refine_ls_structure_factor_coef Fsqd
_refine_ls_weighting_details 'w=1/[\s^2^(Fo^2^)+(0.0700P)^2^+0.3337P] where P=(Fo^2^+2Fc^2^)/3'
_refine_ls_weighting_scheme calc
_refine_ls_wR_factor_gt 0.1092
_refine_ls_wR_factor_ref 0.1192
_reflns_Friedel_coverage 0.000
_reflns_number_gt 1793
_reflns_number_total 1980
_reflns_threshold_expression 'I > 2\s(I)'
_cod_data_source_file c8cc05924a2.cif
_cod_data_source_block 16
_cod_depositor_comments 'Adding full bibliography for 7122294--7122301.cif.'
_cod_database_code 7122300
_shelxl_version_number 2014-3
_shelx_space_group_comment
;
The symmetry employed for this shelxl refinement is uniquely defined
by the following loop, which should always be used as a source of
symmetry information in preference to the above space-group names.
They are only intended as comments.
;
_shelx_estimated_absorpt_t_max 0.993
_shelx_estimated_absorpt_t_min 0.828
_olex2_refinement_description
;
1. Fixed Uiso
 At 1.2 times of:
  All C(H) groups, All C(H,H) groups
 At 1.5 times of:
  All C(H,H,H) groups
2.a Secondary CH2 refined with riding coordinates:
 C9(H9A,H9B)
2.b Aromatic/amide H refined with riding coordinates:
 C5(H5), C6(H6), C7(H7), C11(H11), C12(H12)
2.c Idealised Me refined as rotating group:
 C0AA(H0AA,H0AB,H0AC), C10(H10A,H10B,H10C)
;
_olex2_date_sample_data_collection 2015-01-09
_olex2_date_sample_submission 2015-01-08
_olex2_submission_special_instructions 'No special instructions were received'

loop_
_space_group_symop_operation_xyz
'x, y, z'
'-x, y+1/2, -z+1/2'
'-x, -y, -z'
'x, -y-1/2, z-1/2'

loop_
_atom_site_label
_atom_site_type_symbol
_atom_site_fract_x
_atom_site_fract_y
_atom_site_fract_z
_atom_site_U_iso_or_equiv
_atom_site_adp_type
_atom_site_occupancy
_atom_site_site_symmetry_order
_atom_site_calc_flag
_atom_site_refinement_flags_posn
O1 O 0.15961(11) 0.41479(10) 0.58374(10) 0.0334(3) Uani 1 1 d .
O2 O -0.08352(11) 0.05298(9) 0.61457(8) 0.0262(3) Uani 1 1 d .
N1 N 0.06152(12) 0.21983(10) 0.59381(10) 0.0227(3) Uani 1 1 d .
N2 N 0.17412(13) 0.15496(11) 0.55638(11) 0.0259(3) Uani 1 1 d .
C0AA C -0.13961(18) 0.24306(15) 0.80608(13) 0.0329(4) Uani 1 1 d .
H0AA H -0.1786 0.1610 0.8208 0.049 Uiso 1 1 calc GR
H0AB H -0.1942 0.3076 0.8404 0.049 Uiso 1 1 calc GR
H0AC H -0.0388 0.2472 0.8444 0.049 Uiso 1 1 calc GR
C2 C -0.15099(16) 0.26404(13) 0.66887(12) 0.0239(3) Uani 1 1 d .
C3 C -0.05956(14) 0.16426(12) 0.62321(11) 0.0216(3) Uani 1 1 d .
C4 C 0.28327(15) 0.11428(13) 0.65133(13) 0.0261(3) Uani 1 1 d .
C5 C 0.38042(16) 0.02596(14) 0.62311(15) 0.0317(4) Uani 1 1 d .
H5 H 0.3696 -0.0083 0.5439 0.038 Uiso 1 1 calc R
C6 C 0.49332(17) -0.01183(15) 0.71132(17) 0.0384(4) Uani 1 1 d .
H6 H 0.5595 -0.0721 0.6919 0.046 Uiso 1 1 calc R
C7 C 0.51047(17) 0.03755(15) 0.82754(16) 0.0386(4) Uani 1 1 d .
H7 H 0.5884 0.0121 0.8873 0.046 Uiso 1 1 calc R
C8 C 0.06209(15) 0.34974(13) 0.60348(12) 0.0253(3) Uani 1 1 d .
C9 C -0.07754(16) 0.38588(13) 0.64125(13) 0.0281(3) Uani 1 1 d .
H9A H -0.1384 0.4319 0.5753 0.034 Uiso 1 1 calc R
H9B H -0.0603 0.4396 0.7141 0.034 Uiso 1 1 calc R
C10 C -0.30693(16) 0.25468(15) 0.60625(13) 0.0299(4) Uani 1 1 d .
H10A H -0.3116 0.2644 0.5186 0.045 Uiso 1 1 calc GR
H10B H -0.3634 0.3204 0.6367 0.045 Uiso 1 1 calc GR
H10C H -0.3457 0.1732 0.6233 0.045 Uiso 1 1 calc GR
C11 C 0.29943(15) 0.16345(14) 0.76752(13) 0.0291(4) Uani 1 1 d .
H11 H 0.2334 0.2237 0.7873 0.035 Uiso 1 1 calc R
C12 C 0.41279(16) 0.12409(15) 0.85499(14) 0.0348(4) Uani 1 1 d .
H12 H 0.4230 0.1573 0.9346 0.042 Uiso 1 1 calc R
H2 H 0.140(2) 0.0955(18) 0.5059(18) 0.042 Uiso 1 1 d R

loop_
_atom_site_aniso_label
_atom_site_aniso_U_11
_atom_site_aniso_U_22
_atom_site_aniso_U_33
_atom_site_aniso_U_23
_atom_site_aniso_U_13
_atom_site_aniso_U_12
O1 0.0349(6) 0.0267(6) 0.0377(6) 0.0034(4) 0.0037(5) -0.0077(4)
O2 0.0339(6) 0.0189(5) 0.0254(5) -0.0015(4) 0.0037(4) -0.0015(4)
N1 0.0239(6) 0.0207(6) 0.0228(6) -0.0011(4) 0.0023(5) 0.0003(4)
N2 0.0279(6) 0.0251(6) 0.0246(6) -0.0045(5) 0.0043(5) -0.0002(5)
C0AA 0.0462(9) 0.0305(8) 0.0226(7) -0.0009(6) 0.0076(6) 0.0046(7)
C2 0.0309(8) 0.0198(7) 0.0208(7) -0.0004(5) 0.0033(5) 0.0005(6)
C3 0.0270(7) 0.0203(7) 0.0159(6) 0.0011(5) -0.0007(5) -0.0004(5)
C4 0.0266(7) 0.0210(7) 0.0304(7) 0.0028(6) 0.0039(6) -0.0042(5)
C5 0.0316(8) 0.0239(7) 0.0410(9) -0.0003(6) 0.0104(6) -0.0023(6)
C6 0.0308(8) 0.0258(8) 0.0600(11) 0.0110(7) 0.0120(7) 0.0027(6)
C7 0.0302(8) 0.0354(9) 0.0473(10) 0.0163(7) -0.0020(7) -0.0036(7)
C8 0.0306(7) 0.0213(7) 0.0216(7) 0.0022(5) -0.0023(5) -0.0018(6)
C9 0.0351(8) 0.0194(7) 0.0289(7) -0.0005(6) 0.0026(6) 0.0003(6)
C10 0.0274(8) 0.0306(8) 0.0317(8) -0.0024(6) 0.0051(6) 0.0026(6)
C11 0.0287(8) 0.0264(7) 0.0310(8) 0.0004(6) 0.0018(6) -0.0012(6)
C12 0.0327(8) 0.0343(8) 0.0343(8) 0.0057(7) -0.0031(6) -0.0061(7)

loop_
_atom_type_symbol
_atom_type_description
_atom_type_scat_dispersion_real
_atom_type_scat_dispersion_imag
_atom_type_scat_source
C C 0.0181 0.0091 'International Tables Vol C Tables 4.2.6.8 and 6.1.1.4'
H H 0.0000 0.0000 'International Tables Vol C Tables 4.2.6.8 and 6.1.1.4'
N N 0.0311 0.0180 'International Tables Vol C Tables 4.2.6.8 and 6.1.1.4'
O O 0.0492 0.0322 'International Tables Vol C Tables 4.2.6.8 and 6.1.1.4'

loop_
_geom_angle_atom_site_label_1
_geom_angle_atom_site_label_2
_geom_angle_atom_site_label_3
_geom_angle
N2 N1 C8 121.90(11)
C3 N1 N2 124.13(11)
C3 N1 C8 113.96(11)
N1 N2 C4 115.16(11)
N1 N2 H2 109.6(12)
C4 N2 H2 113.8(13)
H0AA C0AA H0AB 109.5
H0AA C0AA H0AC 109.5
H0AB C0AA H0AC 109.5
C2 C0AA H0AA 109.5
C2 C0AA H0AB 109.5
C2 C0AA H0AC 109.5
C3 C2 C0AA 106.42(11)
C3 C2 C9 103.44(11)
C3 C2 C10 111.05(11)
C9 C2 C0AA 111.47(12)
C10 C2 C0AA 110.60(12)
C10 C2 C9 113.44(12)
O2 C3 N1 123.87(13)
O2 C3 C2 127.69(13)
N1 C3 C2 108.43(11)
C5 C4 N2 117.66(13)
C11 C4 N2 122.49(13)
C11 C4 C5 119.78(13)
C4 C5 H5 120.1
C6 C5 C4 119.73(15)
C6 C5 H5 120.1
C5 C6 H6 119.6
C7 C6 C5 120.74(15)
C7 C6 H6 119.6
C6 C7 H7 120.4
C12 C7 C6 119.11(14)
C12 C7 H7 120.4
O1 C8 N1 123.84(13)
O1 C8 C9 129.48(13)
N1 C8 C9 106.68(11)
C2 C9 H9A 110.4
C2 C9 H9B 110.4
C8 C9 C2 106.49(11)
C8 C9 H9A 110.4
C8 C9 H9B 110.4
H9A C9 H9B 108.6
C2 C10 H10A 109.5
C2 C10 H10B 109.5
C2 C10 H10C 109.5
H10A C10 H10B 109.5
H10A C10 H10C 109.5
H10B C10 H10C 109.5
C4 C11 H11 120.1
C4 C11 C12 119.74(14)
C12 C11 H11 120.1
C7 C12 C11 120.90(15)
C7 C12 H12 119.6
C11 C12 H12 119.6

loop_
_geom_bond_atom_site_label_1
_geom_bond_atom_site_label_2
_geom_bond_distance
O1 C8 1.2061(17)
O2 C3 1.2176(16)
N1 N2 1.3935(16)
N1 C3 1.3783(17)
N1 C8 1.3997(18)
N2 C4 1.4229(18)
N2 H2 0.88(2)
C0AA H0AA 0.9800
C0AA H0AB 0.9800
C0AA H0AC 0.9800
C0AA C2 1.5386(18)
C2 C3 1.5177(19)
C2 C9 1.5368(19)
C2 C10 1.528(2)
C4 C5 1.393(2)
C4 C11 1.389(2)
C5 H5 0.9500
C5 C6 1.390(2)
C6 H6 0.9500
C6 C7 1.390(3)
C7 H7 0.9500
C7 C12 1.380(2)
C8 C9 1.502(2)
C9 H9A 0.9900
C9 H9B 0.9900
C10 H10A 0.9800
C10 H10B 0.9800
C10 H10C 0.9800
C11 H11 0.9500
C11 C12 1.393(2)
C12 H12 0.9500

loop_
_geom_torsion_atom_site_label_1
_geom_torsion_atom_site_label_2
_geom_torsion_atom_site_label_3
_geom_torsion_atom_site_label_4
_geom_torsion
O1 C8 C9 C2 -172.87(13)
N1 N2 C4 C5 165.68(12)
N1 N2 C4 C11 -17.39(19)
N1 C8 C9 C2 7.25(14)
N2 N1 C3 O2 -3.27(19)
N2 N1 C3 C2 175.56(11)
N2 N1 C8 O1 -2.0(2)
N2 N1 C8 C9 177.91(11)
N2 C4 C5 C6 176.67(13)
N2 C4 C11 C12 -176.83(13)
C0AA C2 C3 O2 70.31(17)
C0AA C2 C3 N1 -108.46(13)
C0AA C2 C9 C8 104.21(13)
C3 N1 N2 C4 -88.39(15)
C3 N1 C8 O1 178.63(12)
C3 N1 C8 C9 -1.48(15)
C3 C2 C9 C8 -9.76(14)
C4 C5 C6 C7 0.0(2)
C4 C11 C12 C7 0.6(2)
C5 C4 C11 C12 0.0(2)
C5 C6 C7 C12 0.7(2)
C6 C7 C12 C11 -1.0(2)
C8 N1 N2 C4 92.29(15)
C8 N1 C3 O2 176.11(12)
C8 N1 C3 C2 -5.06(14)
C9 C2 C3 O2 -172.13(13)
C9 C2 C3 N1 9.10(13)
C10 C2 C3 O2 -50.12(18)
C10 C2 C3 N1 131.11(12)
C10 C2 C9 C8 -130.16(12)
C11 C4 C5 C6 -0.3(2)
